data_7021045
loop_
_publ_author_name
'Cariou, Renan'
'Graham, Todd W.'
'Stephan, Douglas W.'

_publ_section_title
;
 Synthesis and reactivity of nickel-hydride amino-bis-phosphinimine
 complexes.
;
_journal_issue 12
_journal_name_full 'Dalton transactions (Cambridge, England : 2003)'
_journal_page_first 4237
_journal_page_last 4239
_journal_paper_doi 10.1039/c3dt33021d
_journal_volume 42
_journal_year 2013
_chemical_formula_sum 'C42 H43 F6 N4 Ni P3'
_chemical_formula_weight 869.42
_chemical_name_systematic
;
?
;
_space_group_IT_number 2
_symmetry_cell_setting triclinic
_symmetry_space_group_name_Hall '-P 1'
_symmetry_space_group_name_H-M 'P -1'
_atom_sites_solution_hydrogens geom
_atom_sites_solution_primary direct
_atom_sites_solution_secondary difmap
_audit_creation_method SHELXL-97
_cell_angle_alpha 99.854(2)
_cell_angle_beta 100.657(2)
_cell_angle_gamma 106.872(2)
_cell_formula_units_Z 2
_cell_length_a 11.2878(9)
_cell_length_b 12.0048(9)
_cell_length_c 16.3353(11)
_cell_measurement_reflns_used 3462
_cell_measurement_temperature 150(2)
_cell_measurement_theta_max 23.11
_cell_measurement_theta_min 2.49
_cell_volume 2021.4(3)
_computing_cell_refinement 'Bruker SAINT'
_computing_data_collection 'Bruker APEX2'
_computing_data_reduction 'Bruker SAINT'
_computing_molecular_graphics 'Bruker SHELXTL'
_computing_publication_material 'Bruker SHELXTL'
_computing_structure_refinement 'SHELXL-97 (Sheldrick, 2008)'
_computing_structure_solution 'SHELXS-97 (Sheldrick, 2008)'
_diffrn_ambient_temperature 150(2)
_diffrn_measured_fraction_theta_full 0.982
_diffrn_measured_fraction_theta_max 0.982
_diffrn_radiation_monochromator graphite
_diffrn_radiation_source 'fine-focus sealed tube'
_diffrn_radiation_type MoK\a
_diffrn_radiation_wavelength 0.71073
_diffrn_reflns_av_R_equivalents 0.0576
_diffrn_reflns_av_unetI/netI 0.0805
_diffrn_reflns_limit_h_max 13
_diffrn_reflns_limit_h_min -13
_diffrn_reflns_limit_k_max 14
_diffrn_reflns_limit_k_min -14
_diffrn_reflns_limit_l_max 19
_diffrn_reflns_limit_l_min -19
_diffrn_reflns_number 21734
_diffrn_reflns_theta_full 25.00
_diffrn_reflns_theta_max 25.00
_diffrn_reflns_theta_min 2.06
_exptl_absorpt_coefficient_mu 0.663
_exptl_absorpt_correction_T_max 0.9367
_exptl_absorpt_correction_T_min 0.9071
_exptl_absorpt_correction_type multi-scan
_exptl_absorpt_process_details sadabs
_exptl_crystal_colour orange
_exptl_crystal_density_diffrn 1.428
_exptl_crystal_density_method 'not measured'
_exptl_crystal_description Block
_exptl_crystal_F_000 900
_exptl_crystal_size_max 0.15
_exptl_crystal_size_mid 0.15
_exptl_crystal_size_min 0.10
_refine_diff_density_max 0.932
_refine_diff_density_min -0.409
_refine_diff_density_rms 0.071
_refine_ls_extinction_method none
_refine_ls_goodness_of_fit_ref 1.000
_refine_ls_hydrogen_treatment mixed
_refine_ls_matrix_type full
_refine_ls_number_parameters 510
_refine_ls_number_reflns 7002
_refine_ls_number_restraints 0
_refine_ls_restrained_S_all 1.000
_refine_ls_R_factor_all 0.0866
_refine_ls_R_factor_gt 0.0495
_refine_ls_shift/su_max 0.001
_refine_ls_shift/su_mean 0.000
_refine_ls_structure_factor_coef Fsqd
_refine_ls_weighting_details 'calc w=1/[\s^2^(Fo^2^)+(0.0484P)^2^+1.3365P] where P=(Fo^2^+2Fc^2^)/3'
_refine_ls_weighting_scheme calc
_refine_ls_wR_factor_gt 0.1016
_refine_ls_wR_factor_ref 0.1161
_reflns_number_gt 4853
_reflns_number_total 7002
_reflns_threshold_expression >2sigma(I)
_cod_data_source_file c3dt33021d.txt
_cod_data_source_block rc039_0m
_cod_original_sg_symbol_H-M P-1
_cod_database_code 7021045

loop_
_symmetry_equiv_pos_as_xyz
'x, y, z'
'-x, -y, -z'

loop_
_atom_site_label
_atom_site_type_symbol
_atom_site_fract_x
_atom_site_fract_y
_atom_site_fract_z
_atom_site_U_iso_or_equiv
_atom_site_adp_type
_atom_site_occupancy
_atom_site_symmetry_multiplicity
_atom_site_calc_flag
_atom_site_refinement_flags
Ni1 Ni 0.21094(4) 0.03290(4) 0.29953(3) 0.02011(14) Uani 1 1 d .
P1 P 0.21939(9) -0.12874(9) 0.13555(6) 0.0186(2) Uani 1 1 d .
P2 P 0.02423(9) 0.14723(9) 0.35999(6) 0.0189(2) Uani 1 1 d .
N1 N 0.2848(3) -0.0606(3) 0.23370(17) 0.0204(7) Uani 1 1 d .
N2 N 0.3797(3) 0.0976(3) 0.3805(2) 0.0369(9) Uani 1 1 d .
H2B H 0.4234 0.1679 0.3670 0.044 Uiso 1 1 calc R
N3 N 0.1544(3) 0.1194(3) 0.38416(17) 0.0214(7) Uani 1 1 d .
C1 C 0.0695(3) -0.2463(3) 0.1226(2) 0.0169(8) Uani 1 1 d .
C2 C 0.0104(3) -0.2581(3) 0.1899(2) 0.0219(8) Uani 1 1 d .
H2A H 0.0490 -0.2036 0.2444 0.026 Uiso 1 1 calc R
C3 C -0.1041(3) -0.3487(3) 0.1776(2) 0.0238(9) Uani 1 1 d .
H3A H -0.1426 -0.3573 0.2242 0.029 Uiso 1 1 calc R
C4 C -0.1630(4) -0.4268(3) 0.0984(2) 0.0251(9) Uani 1 1 d .
H4A H -0.2437 -0.4865 0.0897 0.030 Uiso 1 1 calc R
C5 C -0.1034(4) -0.4174(3) 0.0313(2) 0.0254(9) Uani 1 1 d .
H5A H -0.1426 -0.4720 -0.0231 0.030 Uiso 1 1 calc R
C6 C 0.0127(3) -0.3287(3) 0.0437(2) 0.0220(9) Uani 1 1 d .
H6A H 0.0541 -0.3240 -0.0018 0.026 Uiso 1 1 calc R
C7 C 0.1934(3) -0.0301(3) 0.0672(2) 0.0192(8) Uani 1 1 d .
C8 C 0.2586(3) 0.0919(3) 0.1001(2) 0.0244(9) Uani 1 1 d .
H8A H 0.3092 0.1203 0.1575 0.029 Uiso 1 1 calc R
C9 C 0.2500(4) 0.1722(4) 0.0497(3) 0.0304(10) Uani 1 1 d .
H9A H 0.2946 0.2555 0.0727 0.036 Uiso 1 1 calc R
C10 C 0.1768(4) 0.1319(4) -0.0341(2) 0.0303(10) Uani 1 1 d .
H10A H 0.1721 0.1871 -0.0689 0.036 Uiso 1 1 calc R
C11 C 0.1103(4) 0.0105(4) -0.0672(2) 0.0283(9) Uani 1 1 d .
H11A H 0.0585 -0.0171 -0.1243 0.034 Uiso 1 1 calc R
C12 C 0.1189(3) -0.0702(4) -0.0177(2) 0.0248(9) Uani 1 1 d .
H12A H 0.0743 -0.1533 -0.0411 0.030 Uiso 1 1 calc R
C13 C 0.3162(3) -0.2069(3) 0.0899(2) 0.0222(8) Uani 1 1 d .
C14 C 0.3685(4) -0.1772(4) 0.0224(2) 0.0303(10) Uani 1 1 d .
H14A H 0.3540 -0.1139 -0.0012 0.036 Uiso 1 1 calc R
C15 C 0.4419(4) -0.2404(4) -0.0104(3) 0.0395(11) Uani 1 1 d .
H15A H 0.4770 -0.2205 -0.0566 0.047 Uiso 1 1 calc R
C16 C 0.4634(4) -0.3313(4) 0.0242(3) 0.0386(11) Uani 1 1 d .
H16A H 0.5142 -0.3738 0.0020 0.046 Uiso 1 1 calc R
C17 C 0.4119(4) -0.3616(4) 0.0910(3) 0.0334(10) Uani 1 1 d .
H17A H 0.4269 -0.4250 0.1142 0.040 Uiso 1 1 calc R
C18 C 0.3386(3) -0.3000(3) 0.1239(2) 0.0258(9) Uani 1 1 d .
H18A H 0.3033 -0.3210 0.1699 0.031 Uiso 1 1 calc R
C19 C 0.4242(3) -0.0291(3) 0.2705(2) 0.0252(9) Uani 1 1 d .
H19A H 0.4731 0.0333 0.2455 0.030 Uiso 1 1 calc R
H19B H 0.4508 -0.1006 0.2580 0.030 Uiso 1 1 calc R
C20 C 0.4486(4) 0.0168(4) 0.3655(3) 0.0381(11) Uani 1 1 d .
H20A H 0.4200 -0.0508 0.3925 0.046 Uiso 1 1 calc R
H20B H 0.5411 0.0586 0.3910 0.046 Uiso 1 1 calc R
C21 C 0.3583(4) 0.1333(4) 0.4667(2) 0.0318(10) Uani 1 1 d .
H21A H 0.4394 0.1862 0.5078 0.038 Uiso 1 1 calc R
H21B H 0.3238 0.0617 0.4886 0.038 Uiso 1 1 calc R
C22 C 0.2643(4) 0.1983(4) 0.4551(2) 0.0288(9) Uani 1 1 d .
H22A H 0.2362 0.2152 0.5084 0.035 Uiso 1 1 calc R
H22B H 0.3033 0.2752 0.4406 0.035 Uiso 1 1 calc R
C23 C -0.1065(3) 0.0090(3) 0.3163(2) 0.0180(8) Uani 1 1 d .
C24 C -0.1066(4) -0.0868(3) 0.3542(2) 0.0242(9) Uani 1 1 d .
H24A H -0.0354 -0.0796 0.3986 0.029 Uiso 1 1 calc R
C25 C -0.2092(4) -0.1915(3) 0.3276(2) 0.0270(9) Uani 1 1 d .
H25A H -0.2088 -0.2559 0.3542 0.032 Uiso 1 1 calc R
C26 C -0.3129(4) -0.2035(4) 0.2627(2) 0.0287(9) Uani 1 1 d .
H26A H -0.3839 -0.2757 0.2450 0.034 Uiso 1 1 calc R
C27 C -0.3132(4) -0.1104(3) 0.2237(2) 0.0272(9) Uani 1 1 d .
H27A H -0.3838 -0.1194 0.1781 0.033 Uiso 1 1 calc R
C28 C -0.2110(3) -0.0033(3) 0.2503(2) 0.0225(9) Uani 1 1 d .
H28A H -0.2123 0.0610 0.2238 0.027 Uiso 1 1 calc R
C29 C -0.0125(3) 0.2227(3) 0.4533(2) 0.0196(8) Uani 1 1 d .
C30 C -0.1114(4) 0.1658(4) 0.4867(2) 0.0311(10) Uani 1 1 d .
H30A H -0.1633 0.0853 0.4596 0.037 Uiso 1 1 calc R
C31 C -0.1353(4) 0.2248(4) 0.5591(3) 0.0395(11) Uani 1 1 d .
H31A H -0.2032 0.1846 0.5814 0.047 Uiso 1 1 calc R
C32 C -0.0611(4) 0.3414(4) 0.5988(2) 0.0340(10) Uani 1 1 d .
H32A H -0.0777 0.3818 0.6485 0.041 Uiso 1 1 calc R
C33 C 0.0370(4) 0.3994(4) 0.5663(2) 0.0366(11) Uani 1 1 d .
H33A H 0.0889 0.4798 0.5939 0.044 Uiso 1 1 calc R
C34 C 0.0603(4) 0.3405(3) 0.4930(2) 0.0305(10) Uani 1 1 d .
H34A H 0.1270 0.3817 0.4701 0.037 Uiso 1 1 calc R
C35 C 0.0234(3) 0.2471(3) 0.2884(2) 0.0193(8) Uani 1 1 d .
C36 C -0.0729(4) 0.2977(3) 0.2750(2) 0.0271(9) Uani 1 1 d .
H36A H -0.1427 0.2757 0.3005 0.033 Uiso 1 1 calc R
C37 C -0.0674(4) 0.3795(3) 0.2247(2) 0.0284(9) Uani 1 1 d .
H37A H -0.1348 0.4118 0.2141 0.034 Uiso 1 1 calc R
C38 C 0.0359(4) 0.4146(3) 0.1896(2) 0.0295(10) Uani 1 1 d .
H38A H 0.0408 0.4730 0.1566 0.035 Uiso 1 1 calc R
C39 C 0.1318(4) 0.3652(3) 0.2025(2) 0.0296(10) Uani 1 1 d .
H39A H 0.2022 0.3887 0.1777 0.035 Uiso 1 1 calc R
C40 C 0.1254(4) 0.2813(3) 0.2514(2) 0.0258(9) Uani 1 1 d .
H40A H 0.1913 0.2468 0.2597 0.031 Uiso 1 1 calc R
P3 P 0.57149(11) 0.40764(10) 0.29208(7) 0.0364(3) Uani 1 1 d .
F5 F 0.4673(3) 0.3474(3) 0.3395(2) 0.0881(11) Uani 1 1 d .
F1 F 0.6766(3) 0.4684(3) 0.2482(2) 0.0934(12) Uani 1 1 d .
F2 F 0.5356(3) 0.2843(3) 0.2267(2) 0.1007(13) Uani 1 1 d .
F3 F 0.6103(3) 0.5286(3) 0.3616(2) 0.0989(12) Uani 1 1 d .
F6 F 0.6724(3) 0.3688(3) 0.3508(2) 0.0975(12) Uani 1 1 d .
F4 F 0.4707(4) 0.4474(4) 0.2386(3) 0.1293(17) Uani 1 1 d .
C41 C 0.6414(4) 0.3633(4) 0.6254(3) 0.0410(11) Uani 1 1 d .
C42 C 0.6451(5) 0.4475(4) 0.5714(3) 0.0618(15) Uani 1 1 d .
H42A H 0.6771 0.4221 0.5221 0.093 Uiso 1 1 calc R
H42B H 0.7020 0.5274 0.6045 0.093 Uiso 1 1 calc R
H42C H 0.5589 0.4501 0.5512 0.093 Uiso 1 1 calc R
N4 N 0.6379(5) 0.2961(4) 0.6657(3) 0.0667(13) Uani 1 1 d .
H100 H 0.091(4) -0.002(3) 0.236(2) 0.039(11) Uiso 1 1 d .

loop_
_atom_site_aniso_label
_atom_site_aniso_U_11
_atom_site_aniso_U_22
_atom_site_aniso_U_33
_atom_site_aniso_U_23
_atom_site_aniso_U_13
_atom_site_aniso_U_12
Ni1 0.0179(3) 0.0250(3) 0.0141(2) -0.0007(2) -0.00114(19) 0.0086(2)
P1 0.0174(5) 0.0212(6) 0.0164(5) 0.0026(4) 0.0037(4) 0.0065(4)
P2 0.0201(5) 0.0204(6) 0.0145(5) 0.0023(4) 0.0032(4) 0.0060(4)
N1 0.0177(17) 0.0217(18) 0.0185(15) 0.0006(13) -0.0010(13) 0.0076(14)
N2 0.032(2) 0.045(2) 0.0255(18) -0.0048(17) -0.0042(16) 0.0166(18)
N3 0.0201(17) 0.0239(18) 0.0142(15) -0.0029(13) 0.0003(13) 0.0054(14)
C1 0.018(2) 0.0131(19) 0.0188(18) 0.0020(15) 0.0015(15) 0.0060(16)
C2 0.030(2) 0.017(2) 0.0200(19) 0.0032(16) 0.0076(17) 0.0082(18)
C3 0.028(2) 0.018(2) 0.028(2) 0.0077(17) 0.0133(18) 0.0061(18)
C4 0.019(2) 0.020(2) 0.034(2) 0.0053(18) 0.0044(17) 0.0039(18)
C5 0.026(2) 0.020(2) 0.023(2) -0.0018(17) 0.0013(17) 0.0037(18)
C6 0.024(2) 0.023(2) 0.0146(18) -0.0006(16) 0.0052(16) 0.0048(18)
C7 0.0136(19) 0.025(2) 0.0215(19) 0.0090(17) 0.0074(16) 0.0063(17)
C8 0.023(2) 0.028(2) 0.025(2) 0.0076(18) 0.0075(17) 0.0103(19)
C9 0.029(2) 0.025(2) 0.042(2) 0.012(2) 0.017(2) 0.0090(19)
C10 0.034(2) 0.039(3) 0.035(2) 0.023(2) 0.018(2) 0.023(2)
C11 0.028(2) 0.045(3) 0.0202(19) 0.0131(19) 0.0091(17) 0.018(2)
C12 0.025(2) 0.029(2) 0.023(2) 0.0053(17) 0.0079(17) 0.0115(19)
C13 0.016(2) 0.026(2) 0.0178(18) -0.0015(16) -0.0004(15) 0.0045(17)
C14 0.026(2) 0.043(3) 0.027(2) 0.0115(19) 0.0087(18) 0.016(2)
C15 0.030(3) 0.057(3) 0.035(2) 0.006(2) 0.014(2) 0.019(2)
C16 0.026(2) 0.041(3) 0.042(3) -0.011(2) 0.006(2) 0.015(2)
C17 0.024(2) 0.024(2) 0.043(3) -0.004(2) -0.002(2) 0.0081(19)
C18 0.021(2) 0.021(2) 0.026(2) -0.0043(17) -0.0004(17) 0.0038(18)
C19 0.016(2) 0.031(2) 0.026(2) 0.0019(18) 0.0010(16) 0.0087(18)
C20 0.022(2) 0.052(3) 0.031(2) -0.004(2) -0.0028(19) 0.013(2)
C21 0.026(2) 0.040(3) 0.0170(19) -0.0045(18) -0.0059(17) 0.006(2)
C22 0.026(2) 0.030(2) 0.023(2) -0.0019(18) -0.0009(17) 0.0071(19)
C23 0.017(2) 0.018(2) 0.0177(18) 0.0002(16) 0.0058(15) 0.0047(16)
C24 0.028(2) 0.024(2) 0.0169(18) 0.0008(16) 0.0008(16) 0.0077(19)
C25 0.036(3) 0.021(2) 0.025(2) 0.0049(17) 0.0142(19) 0.008(2)
C26 0.023(2) 0.026(2) 0.032(2) 0.0009(19) 0.0100(19) 0.0023(19)
C27 0.018(2) 0.030(2) 0.029(2) 0.0009(18) 0.0030(17) 0.0070(19)
C28 0.021(2) 0.027(2) 0.0212(19) 0.0051(17) 0.0046(16) 0.0113(18)
C29 0.020(2) 0.022(2) 0.0159(18) 0.0029(16) 0.0010(15) 0.0076(17)
C30 0.037(3) 0.027(2) 0.028(2) 0.0015(18) 0.0113(19) 0.008(2)
C31 0.046(3) 0.040(3) 0.035(2) 0.005(2) 0.023(2) 0.012(2)
C32 0.047(3) 0.039(3) 0.020(2) 0.0007(19) 0.012(2) 0.021(2)
C33 0.037(3) 0.033(3) 0.029(2) -0.011(2) -0.002(2) 0.013(2)
C34 0.031(2) 0.026(2) 0.029(2) 0.0007(19) 0.0096(18) 0.005(2)
C35 0.023(2) 0.014(2) 0.0170(18) -0.0011(15) 0.0029(16) 0.0033(17)
C36 0.027(2) 0.026(2) 0.028(2) 0.0042(18) 0.0087(18) 0.0078(19)
C37 0.038(3) 0.024(2) 0.027(2) 0.0075(18) 0.0096(19) 0.016(2)
C38 0.045(3) 0.023(2) 0.022(2) 0.0072(17) 0.0099(19) 0.012(2)
C39 0.041(3) 0.030(2) 0.025(2) 0.0106(18) 0.0183(19) 0.013(2)
C40 0.025(2) 0.026(2) 0.027(2) 0.0043(18) 0.0100(17) 0.0082(18)
P3 0.0252(6) 0.0326(7) 0.0463(7) 0.0082(6) 0.0117(5) 0.0010(5)
F5 0.091(3) 0.053(2) 0.142(3) 0.039(2) 0.082(2) 0.0140(18)
F1 0.086(3) 0.085(2) 0.127(3) 0.038(2) 0.079(2) 0.015(2)
F2 0.107(3) 0.069(2) 0.084(2) -0.0321(19) 0.032(2) -0.009(2)
F3 0.099(3) 0.047(2) 0.131(3) -0.017(2) 0.056(2) -0.0002(19)
F6 0.085(3) 0.112(3) 0.100(3) 0.035(2) -0.001(2) 0.050(2)
F4 0.085(3) 0.180(4) 0.158(4) 0.107(3) 0.014(3) 0.067(3)
C41 0.035(3) 0.042(3) 0.036(3) 0.002(2) 0.004(2) 0.004(2)
C42 0.082(4) 0.052(3) 0.063(3) 0.026(3) 0.033(3) 0.025(3)
N4 0.084(4) 0.067(3) 0.052(3) 0.026(3) 0.012(2) 0.024(3)

loop_
_atom_type_symbol
_atom_type_description
_atom_type_scat_dispersion_real
_atom_type_scat_dispersion_imag
_atom_type_scat_source
C C 0.0033 0.0016 'International Tables Vol C Tables 4.2.6.8 and 6.1.1.4'
H H 0.0000 0.0000 'International Tables Vol C Tables 4.2.6.8 and 6.1.1.4'
N N 0.0061 0.0033 'International Tables Vol C Tables 4.2.6.8 and 6.1.1.4'
F F 0.0171 0.0103 'International Tables Vol C Tables 4.2.6.8 and 6.1.1.4'
P P 0.1023 0.0942 'International Tables Vol C Tables 4.2.6.8 and 6.1.1.4'
Ni Ni 0.3393 1.1124 'International Tables Vol C Tables 4.2.6.8 and 6.1.1.4'

loop_
_geom_angle_atom_site_label_1
_geom_angle_atom_site_label_2
_geom_angle_atom_site_label_3
_geom_angle
N1 Ni1 N3 168.85(12)
N1 Ni1 N2 85.36(13)
N3 Ni1 N2 86.33(13)
N1 Ni1 H100 95.8(14)
N3 Ni1 H100 93.3(14)
N2 Ni1 H100 173.3(14)
N1 P1 C7 113.54(16)
N1 P1 C1 112.20(16)
C7 P1 C1 108.97(16)
N1 P1 C13 111.79(16)
C7 P1 C13 105.91(16)
C1 P1 C13 103.80(16)
N3 P2 C23 109.55(16)
N3 P2 C35 114.91(16)
C23 P2 C35 110.44(16)
N3 P2 C29 112.22(15)
C23 P2 C29 105.81(16)
C35 P2 C29 103.41(16)
C19 N1 P1 121.7(2)
C19 N1 Ni1 112.3(2)
P1 N1 Ni1 122.59(17)
C20 N2 C21 120.4(3)
C20 N2 Ni1 109.1(2)
C21 N2 Ni1 106.6(2)
C20 N2 H2B 106.6
C21 N2 H2B 106.6
Ni1 N2 H2B 106.6
C22 N3 P2 122.8(2)
C22 N3 Ni1 110.5(2)
P2 N3 Ni1 121.05(16)
C6 C1 C2 118.9(3)
C6 C1 P1 119.2(3)
C2 C1 P1 121.8(3)
C3 C2 C1 120.2(3)
C3 C2 H2A 119.9
C1 C2 H2A 119.9
C4 C3 C2 120.7(3)
C4 C3 H3A 119.7
C2 C3 H3A 119.7
C3 C4 C5 119.5(3)
C3 C4 H4A 120.3
C5 C4 H4A 120.3
C6 C5 C4 120.1(3)
C6 C5 H5A 120.0
C4 C5 H5A 119.9
C5 C6 C1 120.5(3)
C5 C6 H6A 119.8
C1 C6 H6A 119.8
C8 C7 C12 119.0(3)
C8 C7 P1 117.0(3)
C12 C7 P1 123.9(3)
C9 C8 C7 120.3(3)
C9 C8 H8A 119.8
C7 C8 H8A 119.8
C10 C9 C8 120.3(4)
C10 C9 H9A 119.9
C8 C9 H9A 119.9
C9 C10 C11 119.7(3)
C9 C10 H10A 120.1
C11 C10 H10A 120.1
C12 C11 C10 120.4(4)
C12 C11 H11A 119.8
C10 C11 H11A 119.8
C11 C12 C7 120.2(4)
C11 C12 H12A 119.9
C7 C12 H12A 119.9
C18 C13 C14 119.3(3)
C18 C13 P1 118.4(3)
C14 C13 P1 122.3(3)
C15 C14 C13 120.0(4)
C15 C14 H14A 120.0
C13 C14 H14A 120.0
C16 C15 C14 119.9(4)
C16 C15 H15A 120.0
C14 C15 H15A 120.0
C15 C16 C17 120.5(4)
C15 C16 H16A 119.7
C17 C16 H16A 119.7
C18 C17 C16 120.2(4)
C18 C17 H17A 119.9
C16 C17 H17A 119.9
C17 C18 C13 120.1(4)
C17 C18 H18A 119.9
C13 C18 H18A 119.9
N1 C19 C20 107.0(3)
N1 C19 H19A 110.3
C20 C19 H19A 110.3
N1 C19 H19B 110.3
C20 C19 H19B 110.3
H19A C19 H19B 108.6
N2 C20 C19 108.4(3)
N2 C20 H20A 110.0
C19 C20 H20A 110.0
N2 C20 H20B 110.0
C19 C20 H20B 110.0
H20A C20 H20B 108.4
N2 C21 C22 105.8(3)
N2 C21 H21A 110.6
C22 C21 H21A 110.6
N2 C21 H21B 110.6
C22 C21 H21B 110.6
H21A C21 H21B 108.7
N3 C22 C21 106.9(3)
N3 C22 H22A 110.4
C21 C22 H22A 110.4
N3 C22 H22B 110.4
C21 C22 H22B 110.4
H22A C22 H22B 108.6
C28 C23 C24 119.2(3)
C28 C23 P2 122.6(3)
C24 C23 P2 118.0(3)
C25 C24 C23 120.4(3)
C25 C24 H24A 119.8
C23 C24 H24A 119.8
C24 C25 C26 120.5(4)
C24 C25 H25A 119.8
C26 C25 H25A 119.8
C27 C26 C25 119.8(4)
C27 C26 H26A 120.1
C25 C26 H26A 120.1
C26 C27 C28 120.6(4)
C26 C27 H27A 119.7
C28 C27 H27A 119.7
C27 C28 C23 119.6(3)
C27 C28 H28A 120.2
C23 C28 H28A 120.2
C34 C29 C30 118.5(3)
C34 C29 P2 119.4(3)
C30 C29 P2 122.1(3)
C31 C30 C29 120.8(4)
C31 C30 H30A 119.6
C29 C30 H30A 119.6
C32 C31 C30 120.2(4)
C32 C31 H31A 119.9
C30 C31 H31A 119.9
C33 C32 C31 119.8(4)
C33 C32 H32A 120.1
C31 C32 H32A 120.1
C32 C33 C34 120.0(4)
C32 C33 H33A 120.0
C34 C33 H33A 120.0
C29 C34 C33 120.7(4)
C29 C34 H34A 119.7
C33 C34 H34A 119.7
C40 C35 C36 119.1(3)
C40 C35 P2 119.6(3)
C36 C35 P2 121.2(3)
C37 C36 C35 120.3(3)
C37 C36 H36A 119.9
C35 C36 H36A 119.9
C36 C37 C38 120.1(4)
C36 C37 H37A 120.0
C38 C37 H37A 120.0
C39 C38 C37 120.1(3)
C39 C38 H38A 119.9
C37 C38 H38A 119.9
C38 C39 C40 120.0(4)
C38 C39 H39A 120.0
C40 C39 H39A 120.0
C39 C40 C35 120.4(4)
C39 C40 H40A 119.8
C35 C40 H40A 119.8
F4 P3 F1 92.2(2)
F4 P3 F2 94.1(3)
F1 P3 F2 91.61(19)
F4 P3 F3 88.7(2)
F1 P3 F3 89.58(19)
F2 P3 F3 177.0(2)
F4 P3 F6 177.2(2)
F1 P3 F6 89.8(2)
F2 P3 F6 87.8(2)
F3 P3 F6 89.4(2)
F4 P3 F5 89.0(2)
F1 P3 F5 178.3(2)
F2 P3 F5 89.54(18)
F3 P3 F5 89.20(18)
F6 P3 F5 88.9(2)
N4 C41 C42 178.5(5)
C41 C42 H42A 109.5
C41 C42 H42B 109.5
H42A C42 H42B 109.5
C41 C42 H42C 109.5
H42A C42 H42C 109.5
H42B C42 H42C 109.5

loop_
_geom_bond_atom_site_label_1
_geom_bond_atom_site_label_2
_geom_bond_distance
Ni1 N1 1.891(3)
Ni1 N3 1.902(3)
Ni1 N2 1.959(3)
Ni1 H100 1.45(4)
P1 N1 1.596(3)
P1 C7 1.809(3)
P1 C1 1.810(3)
P1 C13 1.813(4)
P2 N3 1.594(3)
P2 C23 1.795(4)
P2 C35 1.813(3)
P2 C29 1.815(3)
N1 C19 1.486(4)
N2 C20 1.425(5)
N2 C21 1.485(5)
N2 H2B 0.9300
N3 C22 1.479(4)
C1 C6 1.392(5)
C1 C2 1.394(5)
C2 C3 1.381(5)
C2 H2A 0.9500
C3 C4 1.377(5)
C3 H3A 0.9500
C4 C5 1.393(5)
C4 H4A 0.9500
C5 C6 1.382(5)
C5 H5A 0.9500
C6 H6A 0.9500
C7 C8 1.391(5)
C7 C12 1.401(5)
C8 C9 1.383(5)
C8 H8A 0.9500
C9 C10 1.383(5)
C9 H9A 0.9500
C10 C11 1.388(5)
C10 H10A 0.9500
C11 C12 1.376(5)
C11 H11A 0.9500
C12 H12A 0.9500
C13 C18 1.394(5)
C13 C14 1.394(5)
C14 C15 1.392(5)
C14 H14A 0.9500
C15 C16 1.373(6)
C15 H15A 0.9500
C16 C17 1.381(6)
C16 H16A 0.9500
C17 C18 1.381(5)
C17 H17A 0.9500
C18 H18A 0.9500
C19 C20 1.500(5)
C19 H19A 0.9900
C19 H19B 0.9900
C20 H20A 0.9900
C20 H20B 0.9900
C21 C22 1.493(5)
C21 H21A 0.9900
C21 H21B 0.9900
C22 H22A 0.9900
C22 H22B 0.9900
C23 C28 1.396(5)
C23 C24 1.397(5)
C24 C25 1.376(5)
C24 H24A 0.9500
C25 C26 1.380(5)
C25 H25A 0.9500
C26 C27 1.379(5)
C26 H26A 0.9500
C27 C28 1.391(5)
C27 H27A 0.9500
C28 H28A 0.9500
C29 C34 1.382(5)
C29 C30 1.386(5)
C30 C31 1.384(5)
C30 H30A 0.9500
C31 C32 1.375(6)
C31 H31A 0.9500
C32 C33 1.374(6)
C32 H32A 0.9500
C33 C34 1.392(5)
C33 H33A 0.9500
C34 H34A 0.9500
C35 C40 1.389(5)
C35 C36 1.393(5)
C36 C37 1.380(5)
C36 H36A 0.9500
C37 C38 1.382(5)
C37 H37A 0.9500
C38 C39 1.378(5)
C38 H38A 0.9500
C39 C40 1.383(5)
C39 H39A 0.9500
C40 H40A 0.9500
P3 F4 1.541(3)
P3 F1 1.563(3)
P3 F2 1.564(3)
P3 F3 1.572(3)
P3 F6 1.579(3)
P3 F5 1.594(3)
C41 N4 1.121(5)
C41 C42 1.448(6)
C42 H42A 0.9800
C42 H42B 0.9800
C42 H42C 0.9800
